data_4334712
loop_
_publ_author_name
'Hongwei Yu'
'Hongping Wu'
'Shilie Pan'
'Ying Wang'
'Zhihua Yang'
'Xin Su'

_publ_section_title
;
 New Salt-Inclusion Borate, Li3Ca9(BO3)7.2[LiF]: A Promising UV NLO
 Material with the Coplanar and High Density BO3 Triangles
;
_journal_name_full 'Inorganic Chemistry'
_journal_page_first 5359
_journal_page_last 5365
_journal_paper_doi 10.1021/ic4002779
_journal_volume 52
_journal_year 2013
_chemical_formula_sum 'B7 Ca9 F2 Li5 O21'
_chemical_formula_weight 845.09
_chemical_name_systematic
; 
 ? 
;
_space_group_IT_number 1
_symmetry_cell_setting triclinic
_symmetry_space_group_name_Hall 'P 1'
_symmetry_space_group_name_H-M 'P 1'
_atom_sites_solution_primary direct
_atom_sites_solution_secondary difmap
_audit_creation_method SHELXL-97
_cell_angle_alpha 60.098(11)
_cell_angle_beta 88.407(12)
_cell_angle_gamma 88.420(13)
_cell_formula_units_Z 1
_cell_length_a 3.5631(6)
_cell_length_b 12.872(3)
_cell_length_c 12.876(2)
_cell_measurement_temperature 296(2)
_cell_volume 511.67(18)
_computing_structure_refinement 'SHELXL-97 (Sheldrick, 1997)'
_computing_structure_solution 'SHELXS-97 (Sheldrick, 1990)'
_diffrn_ambient_temperature 296(2)
_diffrn_measured_fraction_theta_full 0.989
_diffrn_measured_fraction_theta_max 0.989
_diffrn_radiation_monochromator graphite
_diffrn_radiation_source 'fine-focus sealed tube'
_diffrn_radiation_type MoK\a
_diffrn_radiation_wavelength 0.71073
_diffrn_reflns_av_R_equivalents 0.0340
_diffrn_reflns_av_sigmaI/netI 0.0536
_diffrn_reflns_limit_h_max 4
_diffrn_reflns_limit_h_min -4
_diffrn_reflns_limit_k_max 16
_diffrn_reflns_limit_k_min -16
_diffrn_reflns_limit_l_max 16
_diffrn_reflns_limit_l_min -16
_diffrn_reflns_number 8575
_diffrn_reflns_theta_full 27.56
_diffrn_reflns_theta_max 27.56
_diffrn_reflns_theta_min 1.82
_exptl_absorpt_coefficient_mu 2.434
_exptl_absorpt_correction_T_max 0.7456
_exptl_absorpt_correction_T_min 0.6619
_exptl_absorpt_correction_type numerical
_exptl_crystal_density_diffrn 2.743
_exptl_crystal_F_000 416
_exptl_crystal_size_max 0.124
_exptl_crystal_size_mid 0.086
_exptl_crystal_size_min 0.033
_refine_diff_density_max 0.446
_refine_diff_density_min -0.548
_refine_diff_density_rms 0.100
_refine_ls_abs_structure_details 'Flack H D (1983), Acta Cryst. A39, 876-881'
_refine_ls_abs_structure_Flack 0.44(4)
_refine_ls_extinction_method none
_refine_ls_goodness_of_fit_ref 1.024
_refine_ls_matrix_type full
_refine_ls_number_parameters 399
_refine_ls_number_reflns 4174
_refine_ls_number_restraints 15
_refine_ls_restrained_S_all 1.030
_refine_ls_R_factor_all 0.0395
_refine_ls_R_factor_gt 0.0338
_refine_ls_shift/su_max 0.000
_refine_ls_shift/su_mean 0.000
_refine_ls_structure_factor_coef Fsqd
_refine_ls_weighting_details 'calc w=1/[\s^2^(Fo^2^)+(0.0290P)^2^+0.1241P] where P=(Fo^2^+2Fc^2^)/3'
_refine_ls_weighting_scheme calc
_refine_ls_wR_factor_gt 0.0675
_refine_ls_wR_factor_ref 0.0712
_reflns_number_gt 3797
_reflns_number_total 4174
_reflns_threshold_expression >2sigma(I)
_cod_data_source_file ic4002779_si_002.cif
_cod_data_source_block 1
_cod_original_cell_volume 511.69(16)
_cod_original_sg_symbol_H-M 'P 1 '
_cod_database_code 4334712

loop_
_symmetry_equiv_pos_as_xyz
'x, y, z'

loop_
_atom_site_label
_atom_site_type_symbol
_atom_site_fract_x
_atom_site_fract_y
_atom_site_fract_z
_atom_site_U_iso_or_equiv
_atom_site_adp_type
_atom_site_occupancy
_atom_site_symmetry_multiplicity
_atom_site_calc_flag
_atom_site_refinement_flags
Ca1 Ca 0.0550(3) 0.24032(9) 0.61311(9) 0.0125(2) Uani 1 1 d .
Ca2 Ca 0.0838(3) 0.48632(9) 0.21891(9) 0.0123(2) Uani 1 1 d .
Ca3 Ca -0.4269(3) 0.00539(9) 0.58941(9) 0.0121(2) Uani 1 1 d .
Ca4 Ca 0.5585(3) 0.74646(10) -0.01714(9) 0.0123(2) Uani 1 1 d .
Ca5 Ca 1.0406(3) 0.63592(9) 0.47042(9) 0.0125(2) Uani 1 1 d .
Ca6 Ca 0.5455(3) 0.61123(10) 0.73053(10) 0.0130(2) Uani 1 1 d .
Ca7 Ca -0.3699(2) 0.27345(9) 0.15785(9) 0.0112(2) Uani 1 1 d .
Ca8 Ca 0.5351(3) 0.18007(9) 0.88770(9) 0.0135(2) Uani 1 1 d .
Ca9 Ca 1.5132(3) 0.90752(9) 0.25553(9) 0.0124(2) Uani 1 1 d .
Li1 Li 1.030(2) 0.9081(8) 0.0442(8) 0.0153(19) Uani 1 1 d .
Li2 Li -0.900(3) 0.0622(9) 0.3670(8) 0.019(2) Uani 1 1 d .
Li3 Li 1.046(2) 0.3863(8) 0.8929(8) 0.017(2) Uani 1 1 d .
Li4 Li 0.568(5) 0.4715(18) 0.4164(19) 0.080(5) Uani 1 1 d U
Li5 Li 1.056(4) 0.8078(17) -0.2459(17) 0.085(6) Uani 1 1 d U
B1 B 0.0522(17) -0.0023(6) 0.8150(5) 0.0098(12) Uani 1 1 d .
B2 B 0.0459(16) 0.8344(6) 0.5117(6) 0.0091(12) Uani 1 1 d .
B3 B 0.0751(16) 0.5285(6) -0.0204(5) 0.0091(12) Uani 1 1 d .
B4 B 0.5458(16) 0.7068(6) 0.2222(6) 0.0130(13) Uani 1 1 d .
B5 B 0.0579(15) 0.1173(5) 0.1019(5) 0.0117(11) Uani 1 1 d .
B6 B 0.5383(15) 0.4118(5) 0.6893(6) 0.0112(12) Uani 1 1 d .
B7 B -0.4094(15) 0.2384(5) 0.3922(5) 0.0107(12) Uani 1 1 d .
O1 O -0.3848(10) 0.1410(3) 0.3764(3) 0.0148(7) Uani 1 1 d .
O2 O 0.5317(11) 0.3965(3) 0.8037(3) 0.0157(7) Uani 1 1 d .
O3 O 1.5333(10) 0.8201(3) 0.1236(3) 0.0138(7) Uani 1 1 d .
O4 O 0.5454(9) 0.6948(3) 0.3346(3) 0.0131(8) Uani 1 1 d .
O5 O 0.5410(9) 0.3135(3) 0.6758(3) 0.0137(8) Uani 1 1 d .
O6 O -0.4374(10) 0.2224(3) 0.5063(3) 0.0132(8) Uani 1 1 d .
O7 O 0.5695(10) 0.6085(3) 0.2072(3) 0.0116(8) Uani 1 1 d .
O8 O -0.4091(9) 0.3522(3) 0.2926(3) 0.0140(8) Uani 1 1 d .
O9 O 0.5455(10) 0.5266(3) 0.5926(3) 0.0129(8) Uani 1 1 d .
O10 O 0.1226(9) 0.4103(3) 0.0713(3) 0.0133(8) Uani 1 1 d .
O11 O 0.0479(9) 0.7172(3) 0.6023(3) 0.0140(8) Uani 1 1 d .
O12 O 0.0474(9) 0.0914(3) 0.8397(3) 0.0149(8) Uani 1 1 d .
O13 O 0.0606(9) 0.0246(3) 0.6975(3) 0.0139(8) Uani 1 1 d .
O14 O -0.9085(9) -0.0739(3) 0.5358(3) 0.0132(8) Uani 1 1 d .
O15 O 1.0096(9) 0.8595(3) 0.3941(3) 0.0148(8) Uani 1 1 d .
O16 O 1.0471(10) 0.8814(3) -0.0932(3) 0.0132(8) Uani 1 1 d .
O17 O 0.0715(9) 0.6187(3) 0.0068(3) 0.0139(8) Uani 1 1 d .
O18 O 2.0037(9) 1.0060(3) 0.1166(3) 0.0157(7) Uani 1 1 d .
O19 O 0.9874(10) 0.2168(3) 0.9956(3) 0.0176(8) Uani 1 1 d .
O20 O -0.8157(9) 0.1279(3) 0.1963(3) 0.0164(8) Uani 1 1 d .
O21 O 1.0373(10) 0.5522(3) 0.8634(3) 0.0150(8) Uani 1 1 d .
F1 F 0.0601(8) 0.4544(3) 0.4343(3) 0.0163(6) Uani 1 1 d .
F2 F 0.5597(8) 0.7887(3) -0.2319(3) 0.0162(7) Uani 1 1 d .

loop_
_atom_site_aniso_label
_atom_site_aniso_U_11
_atom_site_aniso_U_22
_atom_site_aniso_U_33
_atom_site_aniso_U_23
_atom_site_aniso_U_13
_atom_site_aniso_U_12
Ca1 0.0132(5) 0.0137(6) 0.0133(6) -0.0087(5) -0.0005(4) -0.0008(4)
Ca2 0.0117(5) 0.0104(5) 0.0127(6) -0.0042(5) -0.0003(4) -0.0006(4)
Ca3 0.0117(5) 0.0133(5) 0.0130(6) -0.0079(5) -0.0004(4) -0.0013(4)
Ca4 0.0123(5) 0.0115(5) 0.0137(5) -0.0065(5) -0.0005(4) -0.0013(4)
Ca5 0.0121(5) 0.0148(6) 0.0095(5) -0.0051(5) -0.0006(4) -0.0009(4)
Ca6 0.0129(5) 0.0144(6) 0.0104(5) -0.0052(5) -0.0010(4) -0.0013(4)
Ca7 0.0126(5) 0.0095(5) 0.0113(5) -0.0049(4) -0.0002(4) -0.0008(4)
Ca8 0.0173(5) 0.0128(5) 0.0121(5) -0.0076(4) -0.0007(4) -0.0009(4)
Ca9 0.0157(5) 0.0114(5) 0.0088(5) -0.0039(4) -0.0007(4) -0.0012(4)
Li1 0.011(4) 0.020(5) 0.020(5) -0.013(4) 0.000(3) 0.004(4)
Li2 0.016(4) 0.020(5) 0.013(5) -0.001(4) -0.003(4) 0.002(4)
Li3 0.019(5) 0.019(5) 0.014(5) -0.011(4) 0.007(4) -0.001(4)
Li4 0.033(6) 0.089(9) 0.095(9) -0.029(7) -0.005(6) 0.013(6)
Li5 0.034(7) 0.088(9) 0.091(9) -0.013(7) 0.004(6) -0.001(7)
B1 0.008(3) 0.016(3) 0.009(3) -0.009(3) -0.002(2) -0.003(2)
B2 0.008(3) 0.012(3) 0.008(3) -0.006(2) 0.001(2) 0.002(2)
B3 0.004(2) 0.010(3) 0.013(3) -0.005(2) -0.001(2) -0.002(2)
B4 0.010(3) 0.016(3) 0.016(3) -0.010(3) 0.002(2) -0.001(2)
B5 0.006(2) 0.017(3) 0.010(3) -0.005(2) 0.001(2) -0.001(2)
B6 0.003(2) 0.013(3) 0.017(3) -0.007(3) -0.001(2) 0.001(2)
B7 0.007(3) 0.009(3) 0.015(3) -0.005(3) 0.001(2) 0.003(2)
O1 0.0213(17) 0.0128(18) 0.0104(17) -0.0059(15) -0.0028(14) 0.0033(15)
O2 0.0250(18) 0.0105(17) 0.0124(18) -0.0065(15) -0.0010(14) 0.0027(14)
O3 0.0222(18) 0.0116(17) 0.0080(17) -0.0052(15) -0.0023(14) 0.0009(14)
O4 0.0156(18) 0.017(2) 0.0084(19) -0.0072(16) -0.0016(15) -0.0005(15)
O5 0.0142(19) 0.015(2) 0.014(2) -0.0092(17) 0.0017(15) -0.0017(15)
O6 0.0172(18) 0.0130(19) 0.010(2) -0.0058(17) -0.0011(15) 0.0000(15)
O7 0.0152(17) 0.0076(18) 0.0138(18) -0.0065(16) -0.0014(14) -0.0004(14)
O8 0.0135(18) 0.012(2) 0.014(2) -0.0044(17) -0.0002(15) 0.0011(16)
O9 0.0123(18) 0.011(2) 0.013(2) -0.0042(17) 0.0022(15) -0.0031(15)
O10 0.0102(17) 0.0101(18) 0.0161(19) -0.0037(16) 0.0007(14) -0.0033(14)
O11 0.0184(19) 0.0090(18) 0.0100(18) -0.0012(16) -0.0026(15) -0.0009(15)
O12 0.0149(18) 0.0150(19) 0.018(2) -0.0111(17) -0.0023(14) 0.0001(15)
O13 0.0148(18) 0.021(2) 0.0072(18) -0.0078(17) 0.0019(14) -0.0044(16)
O14 0.0158(18) 0.0124(19) 0.0146(19) -0.0092(16) -0.0020(15) 0.0012(15)
O15 0.0185(18) 0.0161(19) 0.0086(17) -0.0054(16) -0.0009(14) 0.0011(15)
O16 0.0137(17) 0.0112(19) 0.0096(18) -0.0014(17) -0.0023(15) 0.0012(15)
O17 0.0148(18) 0.0143(19) 0.0138(19) -0.0079(16) 0.0010(14) -0.0007(15)
O18 0.0238(18) 0.0128(18) 0.0127(17) -0.0081(15) 0.0014(14) -0.0010(15)
O19 0.0277(19) 0.0085(17) 0.0137(18) -0.0032(15) -0.0058(14) 0.0007(15)
O20 0.0230(18) 0.0179(18) 0.0071(16) -0.0050(15) 0.0004(14) -0.0092(15)
O21 0.0180(18) 0.017(2) 0.0119(19) -0.0082(16) -0.0029(15) -0.0010(15)
F1 0.0136(13) 0.0188(15) 0.0166(15) -0.0090(13) -0.0005(11) 0.0003(11)
F2 0.0144(15) 0.0193(17) 0.0163(16) -0.0099(14) 0.0007(12) -0.0017(13)

loop_
_atom_type_symbol
_atom_type_description
_atom_type_scat_dispersion_real
_atom_type_scat_dispersion_imag
_atom_type_scat_source
Li Li -0.0003 0.0001 'International Tables Vol C Tables 4.2.6.8 and 6.1.1.4'
B B 0.0013 0.0007 'International Tables Vol C Tables 4.2.6.8 and 6.1.1.4'
O O 0.0106 0.0060 'International Tables Vol C Tables 4.2.6.8 and 6.1.1.4'
F F 0.0171 0.0103 'International Tables Vol C Tables 4.2.6.8 and 6.1.1.4'
Ca Ca 0.2262 0.3064 'International Tables Vol C Tables 4.2.6.8 and 6.1.1.4'

loop_
_geom_angle_atom_site_label_1
_geom_angle_atom_site_label_2
_geom_angle_atom_site_label_3
_geom_angle
_geom_angle_site_symmetry_1
_geom_angle_site_symmetry_3
O6 Ca1 O5 78.53(13) 1_655 .
O6 Ca1 O5 163.89(14) 1_655 1_455
O5 Ca1 O5 99.25(13) . 1_455
O6 Ca1 O6 99.70(14) 1_655 .
O5 Ca1 O6 163.96(14) . .
O5 Ca1 O6 77.96(13) 1_455 .
O6 Ca1 O13 81.04(12) 1_655 .
O5 Ca1 O13 114.93(13) . .
O5 Ca1 O13 113.88(13) 1_455 .
O6 Ca1 O13 80.19(12) . .
O6 Ca1 F1 80.69(12) 1_655 .
O5 Ca1 F1 82.15(12) . .
O5 Ca1 F1 83.20(12) 1_455 .
O6 Ca1 F1 81.84(12) . .
O13 Ca1 F1 151.72(12) . .
O6 Ca1 O12 115.75(12) 1_655 .
O5 Ca1 O12 78.97(12) . .
O5 Ca1 O12 79.03(12) 1_455 .
O6 Ca1 O12 115.49(12) . .
O13 Ca1 O12 56.77(11) . .
F1 Ca1 O12 151.51(11) . .
O6 Ca1 Li4 105.2(4) 1_655 1_455
O5 Ca1 Li4 107.5(4) . 1_455
O5 Ca1 Li4 59.9(4) 1_455 1_455
O6 Ca1 Li4 57.3(4) . 1_455
O13 Ca1 Li4 137.4(4) . 1_455
F1 Ca1 Li4 32.5(3) . 1_455
O12 Ca1 Li4 138.9(4) . 1_455
O6 Ca1 Ca1 139.57(9) 1_655 1_455
O5 Ca1 Ca1 139.60(9) . 1_455
O5 Ca1 Ca1 40.36(9) 1_455 1_455
O6 Ca1 Ca1 39.87(9) . 1_455
O13 Ca1 Ca1 89.38(8) . 1_455
F1 Ca1 Ca1 90.68(7) . 1_455
O12 Ca1 Ca1 90.03(8) . 1_455
Li4 Ca1 Ca1 58.2(3) 1_455 1_455
O6 Ca1 Ca1 40.43(9) 1_655 1_655
O5 Ca1 Ca1 40.40(9) . 1_655
O5 Ca1 Ca1 139.64(9) 1_455 1_655
O6 Ca1 Ca1 140.13(9) . 1_655
O13 Ca1 Ca1 90.62(8) . 1_655
F1 Ca1 Ca1 89.32(7) . 1_655
O12 Ca1 Ca1 89.97(8) . 1_655
Li4 Ca1 Ca1 121.8(3) 1_455 1_655
Ca1 Ca1 Ca1 180.00(7) 1_455 1_655
O6 Ca1 Ca3 41.47(9) 1_655 1_655
O5 Ca1 Ca3 98.98(9) . 1_655
O5 Ca1 Ca3 152.96(9) 1_455 1_655
O6 Ca1 Ca3 89.57(10) . 1_655
O13 Ca1 Ca3 39.57(8) . 1_655
F1 Ca1 Ca3 119.04(8) . 1_655
O12 Ca1 Ca3 85.07(8) . 1_655
Li4 Ca1 Ca3 131.4(4) 1_455 1_655
Ca1 Ca1 Ca3 118.84(2) 1_455 1_655
Ca1 Ca1 Ca3 61.16(2) 1_655 1_655
O6 Ca1 Ca8 154.46(9) 1_655 1_455
O5 Ca1 Ca8 87.95(9) . 1_455
O5 Ca1 Ca8 39.53(9) 1_455 1_455
O6 Ca1 Ca8 99.09(9) . 1_455
O13 Ca1 Ca8 85.30(9) . 1_455
F1 Ca1 Ca8 119.11(9) . 1_455
O12 Ca1 Ca8 39.52(8) . 1_455
Li4 Ca1 Ca8 99.5(4) 1_455 1_455
Ca1 Ca1 Ca8 61.12(2) 1_455 1_455
Ca1 Ca1 Ca8 118.88(2) 1_655 1_455
Ca3 Ca1 Ca8 121.84(3) 1_655 1_455
O7 Ca2 O8 161.82(14) . .
O7 Ca2 O8 77.46(13) . 1_655
O8 Ca2 O8 99.83(14) . 1_655
O7 Ca2 O7 99.68(13) . 1_455
O8 Ca2 O7 77.23(13) . 1_455
O8 Ca2 O7 161.91(14) 1_655 1_455
O7 Ca2 O17 82.82(12) . .
O8 Ca2 O17 113.84(13) . .
O8 Ca2 O17 116.71(13) 1_655 .
O7 Ca2 O17 80.20(12) 1_455 .
O7 Ca2 O10 115.83(12) . .
O8 Ca2 O10 80.70(12) . .
O8 Ca2 O10 78.67(12) 1_655 .
O7 Ca2 O10 117.87(12) 1_455 .
O17 Ca2 O10 57.76(11) . .
O7 Ca2 F1 79.40(11) . .
O8 Ca2 F1 82.43(12) . .
O8 Ca2 F1 83.08(12) 1_655 .
O7 Ca2 F1 78.84(12) 1_455 .
O17 Ca2 F1 149.68(12) . .
O10 Ca2 F1 152.55(11) . .
O7 Ca2 Li4 105.0(4) . 1_455
O8 Ca2 Li4 59.1(4) . 1_455
O8 Ca2 Li4 112.5(4) 1_655 1_455
O7 Ca2 Li4 50.5(4) 1_455 1_455
O17 Ca2 Li4 130.6(4) . 1_455
O10 Ca2 Li4 139.2(4) . 1_455
F1 Ca2 Li4 35.7(4) . 1_455
O7 Ca2 Ca2 139.65(9) . 1_455
O8 Ca2 Ca2 40.15(9) . 1_455
O8 Ca2 Ca2 139.98(9) 1_655 1_455
O7 Ca2 Ca2 39.97(9) 1_455 1_455
O17 Ca2 Ca2 88.26(8) . 1_455
O10 Ca2 Ca2 91.32(8) . 1_455
F1 Ca2 Ca2 89.59(7) . 1_455
Li4 Ca2 Ca2 54.1(4) 1_455 1_455
O7 Ca2 Ca2 40.35(9) . 1_655
O8 Ca2 Ca2 139.85(9) . 1_655
O8 Ca2 Ca2 40.02(9) 1_655 1_655
O7 Ca2 Ca2 140.03(9) 1_455 1_655
O17 Ca2 Ca2 91.74(8) . 1_655
O10 Ca2 Ca2 88.68(8) . 1_655
F1 Ca2 Ca2 90.41(7) . 1_655
Li4 Ca2 Ca2 125.9(4) 1_455 1_655
Ca2 Ca2 Ca2 180.00(8) 1_455 1_655
O7 Ca2 Ca7 98.89(9) . 1_655
O8 Ca2 Ca7 89.49(10) . 1_655
O8 Ca2 Ca7 39.40(9) 1_655 1_655
O7 Ca2 Ca7 156.13(9) 1_455 1_655
O17 Ca2 Ca7 87.39(9) . 1_655
O10 Ca2 Ca7 39.29(8) . 1_655
F1 Ca2 Ca7 119.42(8) . 1_655
Li4 Ca2 Ca7 136.7(4) 1_455 1_655
Ca2 Ca2 Ca7 119.99(2) 1_455 1_655
Ca2 Ca2 Ca7 60.01(2) 1_655 1_655
O7 Ca2 Ca4 91.38(10) . 1_455
O8 Ca2 Ca4 97.68(9) . 1_455
O8 Ca2 Ca4 154.24(9) 1_655 1_455
O7 Ca2 Ca4 42.22(9) 1_455 1_455
O17 Ca2 Ca4 37.98(9) . 1_455
O10 Ca2 Ca4 85.71(8) . 1_455
F1 Ca2 Ca4 118.01(8) . 1_455
Li4 Ca2 Ca4 92.7(3) 1_455 1_455
Ca2 Ca2 Ca4 59.86(2) 1_455 1_455
Ca2 Ca2 Ca4 120.14(2) 1_655 1_455
Ca7 Ca2 Ca4 122.57(3) 1_655 1_455
O14 Ca3 O14 100.19(14) . 1_655
O14 Ca3 O13 77.92(12) . 1_455
O14 Ca3 O13 161.81(14) 1_655 1_455
O14 Ca3 O13 161.73(14) . .
O14 Ca3 O13 77.34(13) 1_655 .
O13 Ca3 O13 98.70(13) 1_455 .
O14 Ca3 O1 82.85(13) . .
O14 Ca3 O1 78.46(13) 1_655 .
O13 Ca3 O1 118.83(14) 1_455 .
O13 Ca3 O1 113.90(13) . .
O14 Ca3 O6 116.82(13) . .
O14 Ca3 O6 116.09(13) 1_655 .
O13 Ca3 O6 80.06(13) 1_455 .
O13 Ca3 O6 79.72(12) . .
O1 Ca3 O6 58.66(12) . .
O14 Ca3 F2 78.86(11) . 1_446
O14 Ca3 F2 81.08(12) 1_655 1_446
O13 Ca3 F2 80.80(12) 1_455 1_446
O13 Ca3 F2 82.87(11) . 1_446
O1 Ca3 F2 149.57(12) . 1_446
O6 Ca3 F2 151.76(12) . 1_446
O14 Ca3 Li5 108.1(4) . 1_446
O14 Ca3 Li5 54.0(4) 1_655 1_446
O13 Ca3 Li5 109.0(4) 1_455 1_446
O13 Ca3 Li5 55.7(4) . 1_446
O1 Ca3 Li5 132.2(4) . 1_446
O6 Ca3 Li5 135.1(4) . 1_446
F2 Ca3 Li5 37.2(3) 1_446 1_446
O14 Ca3 Li5 52.8(4) . 1_346
O14 Ca3 Li5 110.1(4) 1_655 1_346
O13 Ca3 Li5 54.3(4) 1_455 1_346
O13 Ca3 Li5 110.6(4) . 1_346
O1 Ca3 Li5 135.4(4) . 1_346
O6 Ca3 Li5 133.8(4) . 1_346
F2 Ca3 Li5 36.7(3) 1_446 1_346
Li5 Ca3 Li5 74.0(4) 1_446 1_346
O14 Ca3 Li2 96.06(19) . 1_655
O14 Ca3 Li2 39.3(2) 1_655 1_655
O13 Ca3 Li2 158.4(2) 1_455 1_655
O13 Ca3 Li2 93.17(19) . 1_655
O1 Ca3 Li2 39.6(2) . 1_655
O6 Ca3 Li2 84.4(2) . 1_655
F2 Ca3 Li2 118.7(2) 1_446 1_655
Li5 Ca3 Li2 92.6(4) 1_446 1_655
Li5 Ca3 Li2 136.7(5) 1_346 1_655
O14 Ca3 B2 79.36(14) . 1_545
O14 Ca3 B2 21.47(13) 1_655 1_545
O13 Ca3 B2 147.31(15) 1_455 1_545
O13 Ca3 B2 95.56(14) . 1_545
O1 Ca3 B2 80.94(14) . 1_545
O6 Ca3 B2 131.63(14) . 1_545
F2 Ca3 B2 71.95(13) 1_446 1_545
Li5 Ca3 B2 57.2(4) 1_446 1_545
Li5 Ca3 B2 93.2(4) 1_346 1_545
Li2 Ca3 B2 47.5(2) 1_655 1_545
O14 Ca3 Ca3 40.19(9) . 1_455
O14 Ca3 Ca3 140.38(9) 1_655 1_455
O13 Ca3 Ca3 40.67(9) 1_455 1_455
O13 Ca3 Ca3 139.37(9) . 1_455
O1 Ca3 Ca3 92.90(9) . 1_455
O6 Ca3 Ca3 90.23(9) . 1_455
F2 Ca3 Ca3 88.66(7) 1_446 1_455
Li5 Ca3 Ca3 125.9(3) 1_446 1_455
Li5 Ca3 Ca3 51.9(3) 1_346 1_455
Li2 Ca3 Ca3 125.18(17) 1_655 1_455
B2 Ca3 Ca3 119.38(11) 1_545 1_455
O16 Ca4 O17 164.42(14) . .
O16 Ca4 O17 78.67(12) . 1_655
O17 Ca4 O17 99.29(14) . 1_655
O16 Ca4 O16 99.45(14) . 1_455
O17 Ca4 O16 78.35(13) . 1_455
O17 Ca4 O16 164.57(14) 1_655 1_455
O16 Ca4 O3 80.26(13) . 1_455
O17 Ca4 O3 114.15(13) . 1_455
O17 Ca4 O3 114.51(13) 1_655 1_455
O16 Ca4 O3 79.91(13) 1_455 1_455
O16 Ca4 O7 114.40(13) . .
O17 Ca4 O7 79.78(12) . .
O17 Ca4 O7 77.38(12) 1_655 .
O16 Ca4 O7 116.73(13) 1_455 .
O3 Ca4 O7 57.34(12) 1_455 .
O16 Ca4 F2 81.26(11) . .
O17 Ca4 F2 83.17(11) . .
O17 Ca4 F2 85.20(12) 1_655 .
O16 Ca4 F2 79.38(12) 1_455 .
O3 Ca4 F2 149.45(13) 1_455 .
O7 Ca4 F2 153.20(12) . .
O16 Ca4 Li1 95.32(19) . 1_455
O17 Ca4 Li1 92.38(18) . 1_455
O17 Ca4 Li1 156.27(19) 1_655 1_455
O16 Ca4 Li1 38.67(19) 1_455 1_455
O3 Ca4 Li1 41.82(19) 1_455 1_455
O7 Ca4 Li1 84.53(19) . 1_455
F2 Ca4 Li1 116.85(19) . 1_455
O16 Ca4 Li5 105.0(3) . 1_455
O17 Ca4 Li5 61.3(3) . 1_455
O17 Ca4 Li5 113.2(4) 1_655 1_455
O16 Ca4 Li5 52.1(4) 1_455 1_455
O3 Ca4 Li5 132.0(4) 1_455 1_455
O7 Ca4 Li5 140.6(3) . 1_455
F2 Ca4 Li5 33.9(3) . 1_455
Li1 Ca4 Li5 90.5(4) 1_455 1_455
O16 Ca4 Ca4 139.40(9) . 1_455
O17 Ca4 Ca4 40.51(9) . 1_455
O17 Ca4 Ca4 139.80(9) 1_655 1_455
O16 Ca4 Ca4 39.96(9) 1_455 1_455
O3 Ca4 Ca4 89.69(9) 1_455 1_455
O7 Ca4 Ca4 91.59(9) . 1_455
F2 Ca4 Ca4 88.70(7) . 1_455
Li1 Ca4 Ca4 54.87(16) 1_455 1_455
Li5 Ca4 Ca4 55.0(3) 1_455 1_455
O16 Ca4 Ca4 40.60(9) . 1_655
O17 Ca4 Ca4 139.49(9) . 1_655
O17 Ca4 Ca4 40.20(9) 1_655 1_655
O16 Ca4 Ca4 140.04(9) 1_455 1_655
O3 Ca4 Ca4 90.31(9) 1_455 1_655
O7 Ca4 Ca4 88.41(9) . 1_655
F2 Ca4 Ca4 91.30(7) . 1_655
Li1 Ca4 Ca4 125.13(16) 1_455 1_655
Li5 Ca4 Ca4 125.0(3) 1_455 1_655
Ca4 Ca4 Ca4 180.0 1_455 1_655
O16 Ca4 Ca2 98.30(10) . 1_655
O17 Ca4 Ca2 89.11(10) . 1_655
O17 Ca4 Ca2 38.90(9) 1_655 1_655
O16 Ca4 Ca2 154.64(9) 1_455 1_655
O3 Ca4 Ca2 85.42(10) 1_455 1_655
O7 Ca4 Ca2 38.48(9) . 1_655
F2 Ca4 Ca2 121.30(8) . 1_655
Li1 Ca4 Ca2 121.57(17) 1_455 1_655
Li5 Ca4 Ca2 138.3(4) 1_455 1_655
Ca4 Ca4 Ca2 120.14(2) 1_455 1_655
Ca4 Ca4 Ca2 59.86(2) 1_655 1_655
O9 Ca5 O4 161.37(14) . 1_655
O9 Ca5 O9 99.83(14) . 1_655
O4 Ca5 O9 77.36(13) 1_655 1_655
O9 Ca5 O4 77.71(13) . .
O4 Ca5 O4 99.05(13) 1_655 .
O9 Ca5 O4 161.56(14) 1_655 .
O9 Ca5 O11 83.27(13) . 1_655
O4 Ca5 O11 113.87(12) 1_655 1_655
O9 Ca5 O11 79.63(12) 1_655 1_655
O4 Ca5 O11 117.80(13) . 1_655
O9 Ca5 O15 115.76(12) . .
O4 Ca5 O15 81.08(12) 1_655 .
O9 Ca5 O15 117.59(12) 1_655 .
O4 Ca5 O15 79.11(12) . .
O11 Ca5 O15 57.65(11) 1_655 .
O9 Ca5 F1 79.80(11) . 1_655
O4 Ca5 F1 81.58(12) 1_655 1_655
O9 Ca5 F1 80.22(12) 1_655 1_655
O4 Ca5 F1 81.37(12) . 1_655
O11 Ca5 F1 150.95(12) 1_655 1_655
O15 Ca5 F1 151.39(11) . 1_655
O9 Ca5 B2 101.45(15) . 1_655
O4 Ca5 B2 97.18(15) 1_655 1_655
O9 Ca5 B2 98.06(15) 1_655 1_655
O4 Ca5 B2 100.33(15) . 1_655
O11 Ca5 B2 28.59(15) 1_655 1_655
O15 Ca5 B2 29.12(14) . 1_655
F1 Ca5 B2 178.05(15) 1_655 1_655
O9 Ca5 Li4 110.0(4) . 1_655
O4 Ca5 Li4 52.9(4) 1_655 1_655
O9 Ca5 Li4 57.1(4) 1_655 1_655
O4 Ca5 Li4 106.1(4) . 1_655
O11 Ca5 Li4 136.0(4) 1_655 1_655
O15 Ca5 Li4 133.9(4) . 1_655
F1 Ca5 Li4 35.8(4) 1_655 1_655
B2 Ca5 Li4 142.3(4) 1_655 1_655
O9 Ca5 Ca5 40.44(9) . 1_455
O4 Ca5 Ca5 139.36(9) 1_655 1_455
O9 Ca5 Ca5 140.27(9) 1_655 1_455
O4 Ca5 Ca5 40.31(9) . 1_455
O11 Ca5 Ca5 92.44(8) 1_655 1_455
O15 Ca5 Ca5 88.68(8) . 1_455
F1 Ca5 Ca5 89.83(7) 1_655 1_455
B2 Ca5 Ca5 92.09(12) 1_655 1_455
Li4 Ca5 Ca5 125.4(4) 1_655 1_455
O9 Ca5 Ca5 139.56(9) . 1_655
O4 Ca5 Ca5 40.64(9) 1_655 1_655
O9 Ca5 Ca5 39.73(9) 1_655 1_655
O4 Ca5 Ca5 139.69(9) . 1_655
O11 Ca5 Ca5 87.56(8) 1_655 1_655
O15 Ca5 Ca5 91.32(8) . 1_655
F1 Ca5 Ca5 90.17(7) 1_655 1_655
B2 Ca5 Ca5 87.91(12) 1_655 1_655
Li4 Ca5 Ca5 54.6(4) 1_655 1_655
Ca5 Ca5 Ca5 180.00(7) 1_455 1_655
O9 Ca5 Ca9 98.87(10) . 1_455
O4 Ca5 Ca9 89.32(10) 1_655 1_455
O9 Ca5 Ca9 156.25(9) 1_655 1_455
O4 Ca5 Ca9 39.31(9) . 1_455
O11 Ca5 Ca9 88.18(9) 1_655 1_455
O15 Ca5 Ca9 39.82(8) . 1_455
F1 Ca5 Ca9 117.59(8) 1_655 1_455
B2 Ca5 Ca9 63.81(13) 1_655 1_455
Li4 Ca5 Ca9 128.2(4) 1_655 1_455
Ca5 Ca5 Ca9 59.83(2) 1_455 1_455
Ca5 Ca5 Ca9 120.17(2) 1_655 1_455
O21 Ca6 O21 100.36(15) . 1_455
O21 Ca6 O11 164.39(14) . .
O21 Ca6 O11 78.29(13) 1_455 .
O21 Ca6 O11 78.36(13) . 1_655
O21 Ca6 O11 164.40(14) 1_455 1_655
O11 Ca6 O11 98.69(13) . 1_655
O21 Ca6 O2 81.62(14) . .
O21 Ca6 O2 78.00(14) 1_455 .
O11 Ca6 O2 112.96(13) . .
O11 Ca6 O2 116.85(14) 1_655 .
O21 Ca6 O9 116.66(13) . .
O21 Ca6 O9 113.54(13) 1_455 .
O11 Ca6 O9 77.45(12) . .
O11 Ca6 O9 80.26(12) 1_655 .
O2 Ca6 O9 57.50(12) . .
O21 Ca6 F2 79.53(12) . 1_556
O21 Ca6 F2 83.96(12) 1_455 1_556
O11 Ca6 F2 84.87(12) . 1_556
O11 Ca6 F2 80.51(11) 1_655 1_556
O2 Ca6 F2 151.01(12) . 1_556
O9 Ca6 F2 151.48(12) . 1_556
O21 Ca6 Li3 95.4(2) . 1_455
O21 Ca6 Li3 38.6(2) 1_455 1_455
O11 Ca6 Li3 93.0(2) . 1_455
O11 Ca6 Li3 156.6(2) 1_655 1_455
O2 Ca6 Li3 39.80(19) . 1_455
O9 Ca6 Li3 82.66(19) . 1_455
F2 Ca6 Li3 120.85(19) 1_556 1_455
O21 Ca6 Li5 108.5(4) . 1_456
O21 Ca6 Li5 60.6(3) 1_455 1_456
O11 Ca6 Li5 57.1(4) . 1_456
O11 Ca6 Li5 104.8(3) 1_655 1_456
O2 Ca6 Li5 138.4(3) . 1_456
O9 Ca6 Li5 134.5(4) . 1_456
F2 Ca6 Li5 34.8(3) 1_556 1_456
Li3 Ca6 Li5 98.6(3) 1_455 1_456
O21 Ca6 B3 80.13(14) . 1_556
O21 Ca6 B3 21.22(13) 1_455 1_556
O11 Ca6 B3 96.09(14) . 1_556
O11 Ca6 B3 149.13(14) 1_655 1_556
O2 Ca6 B3 81.26(14) . 1_556
O9 Ca6 B3 129.60(14) . 1_556
F2 Ca6 B3 73.98(13) 1_556 1_556
Li3 Ca6 B3 47.41(18) 1_455 1_556
Li5 Ca6 B3 62.0(3) 1_456 1_556
O21 Ca6 Li5 58.3(3) . 1_556
O21 Ca6 Li5 111.1(3) 1_455 1_556
O11 Ca6 Li5 107.4(3) . 1_556
O11 Ca6 Li5 54.9(3) 1_655 1_556
O2 Ca6 Li5 139.7(3) . 1_556
O9 Ca6 Li5 135.1(3) . 1_556
F2 Ca6 Li5 32.5(3) 1_556 1_556
Li3 Ca6 Li5 139.5(4) 1_455 1_556
Li5 Ca6 Li5 66.9(4) 1_456 1_556
B3 Ca6 Li5 94.9(3) 1_556 1_556
O21 Ca6 Ca6 140.14(9) . 1_455
O21 Ca6 Ca6 39.78(9) 1_455 1_455
O11 Ca6 Ca6 40.66(9) . 1_455
O11 Ca6 Ca6 139.35(9) 1_655 1_455
O2 Ca6 Ca6 87.67(10) . 1_455
O9 Ca6 Ca6 88.18(9) . 1_455
F2 Ca6 Ca6 92.85(7) 1_556 1_455
Li3 Ca6 Ca6 55.22(18) 1_455 1_455
Li5 Ca6 Ca6 58.3(3) 1_456 1_455
B3 Ca6 Ca6 60.27(10) 1_556 1_455
Li5 Ca6 Ca6 125.2(3) 1_556 1_455
O20 Ca7 O10 162.90(13) . .
O20 Ca7 O10 84.46(12) . 1_455
O10 Ca7 O10 98.11(13) . 1_455
O20 Ca7 O8 114.17(12) . .
O10 Ca7 O8 82.91(12) . .
O10 Ca7 O8 80.65(12) 1_455 .
O20 Ca7 O1 74.10(12) . .
O10 Ca7 O1 118.53(13) . .
O10 Ca7 O1 117.49(13) 1_455 .
O8 Ca7 O1 58.38(12) . .
O20 Ca7 O20 93.05(12) . 1_655
O10 Ca7 O20 79.92(11) . 1_655
O10 Ca7 O20 164.41(12) 1_455 1_655
O8 Ca7 O20 114.20(11) . 1_655
O1 Ca7 O20 76.26(11) . 1_655
O20 Ca7 O19 88.62(11) . 1_454
O10 Ca7 O19 74.73(11) . 1_454
O10 Ca7 O19 112.40(12) 1_455 1_454
O8 Ca7 O19 155.32(11) . 1_454
O1 Ca7 O19 124.59(12) . 1_454
O20 Ca7 O19 52.07(10) 1_655 1_454
O20 Ca7 B5 79.36(14) . .
O10 Ca7 B5 87.31(14) . .
O10 Ca7 B5 136.06(16) 1_455 .
O8 Ca7 B5 143.12(15) . .
O1 Ca7 B5 96.87(15) . .
O20 Ca7 B5 28.92(13) 1_655 .
O19 Ca7 B5 27.72(13) 1_454 .
O20 Ca7 Li2 85.99(19) . 1_655
O10 Ca7 Li2 97.28(19) . 1_655
O10 Ca7 Li2 156.6(2) 1_455 1_655
O8 Ca7 Li2 83.9(2) . 1_655
O1 Ca7 Li2 39.13(19) . 1_655
O20 Ca7 Li2 37.48(19) 1_655 1_655
O19 Ca7 Li2 88.6(2) 1_454 1_655
B5 Ca7 Li2 62.2(2) . 1_655
O20 Ca7 B5 21.94(12) . 1_455
O10 Ca7 B5 142.05(14) . 1_455
O10 Ca7 B5 78.46(14) 1_455 1_455
O8 Ca7 B5 132.42(13) . 1_455
O1 Ca7 B5 95.48(14) . 1_455
O20 Ca7 B5 93.52(13) 1_655 1_455
O19 Ca7 B5 72.02(12) 1_454 1_455
B5 Ca7 B5 71.39(14) . 1_455
Li2 Ca7 B5 99.7(2) 1_655 1_455
O20 Ca7 Li3 114.46(18) . 1_454
O10 Ca7 Li3 48.89(18) . 1_454
O10 Ca7 Li3 89.99(19) 1_455 1_454
O8 Ca7 Li3 129.13(18) . 1_454
O1 Ca7 Li3 152.32(19) . 1_454
O20 Ca7 Li3 77.01(18) 1_655 1_454
O19 Ca7 Li3 35.58(18) 1_454 1_454
B5 Ca7 Li3 61.3(2) . 1_454
Li2 Ca7 Li3 113.4(2) 1_655 1_454
B5 Ca7 Li3 93.17(19) 1_455 1_454
O20 Ca7 Ca7 45.97(9) . 1_455
O10 Ca7 Ca7 138.92(9) . 1_455
O10 Ca7 Ca7 40.80(8) 1_455 1_455
O8 Ca7 Ca7 88.49(8) . 1_455
O1 Ca7 Ca7 89.50(9) . 1_455
O20 Ca7 Ca7 139.02(7) 1_655 1_455
O19 Ca7 Ca7 115.26(7) 1_454 1_455
B5 Ca7 Ca7 120.60(11) . 1_455
Li2 Ca7 Ca7 121.70(16) 1_655 1_455
B5 Ca7 Ca7 49.21(11) 1_455 1_455
Li3 Ca7 Ca7 115.71(16) 1_454 1_455
O12 Ca8 O19 83.55(13) 1_655 .
O12 Ca8 O12 98.16(13) 1_655 .
O19 Ca8 O12 162.05(13) . .
O12 Ca8 O5 82.51(12) 1_655 .
O19 Ca8 O5 115.63(13) . .
O12 Ca8 O5 82.26(12) . .
O12 Ca8 O2 117.99(13) 1_655 .
O19 Ca8 O2 74.42(13) . .
O12 Ca8 O2 119.30(14) . .
O5 Ca8 O2 58.72(12) . .
O12 Ca8 O19 163.17(13) 1_655 1_455
O19 Ca8 O19 93.41(12) . 1_455
O12 Ca8 O19 79.76(12) . 1_455
O5 Ca8 O19 113.50(12) . 1_455
O2 Ca8 O19 76.69(12) . 1_455
O12 Ca8 B5 136.19(16) 1_655 1_556
O19 Ca8 B5 83.44(14) . 1_556
O12 Ca8 B5 83.07(15) . 1_556
O5 Ca8 B5 140.26(15) . 1_556
O2 Ca8 B5 98.23(15) . 1_556
O19 Ca8 B5 27.16(14) 1_455 1_556
O12 Ca8 B5 79.73(15) 1_655 1_656
O19 Ca8 B5 23.90(13) . 1_656
O12 Ca8 B5 138.65(15) . 1_656
O5 Ca8 B5 137.16(14) . 1_656
O2 Ca8 B5 96.87(15) . 1_656
O19 Ca8 B5 90.78(13) 1_455 1_656
B5 Ca8 B5 71.80(13) 1_556 1_656
O12 Ca8 Li3 157.63(19) 1_655 1_455
O19 Ca8 Li3 86.72(19) . 1_455
O12 Ca8 Li3 97.29(19) . 1_455
O5 Ca8 Li3 83.64(19) . 1_455
O2 Ca8 Li3 39.70(18) . 1_455
O19 Ca8 Li3 37.38(18) 1_455 1_455
B5 Ca8 Li3 61.9(2) 1_556 1_455
B5 Ca8 Li3 99.0(2) 1_656 1_455
O12 Ca8 Li1 45.84(17) 1_655 1_546
O19 Ca8 Li1 75.56(17) . 1_546
O12 Ca8 Li1 92.74(17) . 1_546
O5 Ca8 Li1 127.00(17) . 1_546
O2 Ca8 Li1 147.51(17) . 1_546
O19 Ca8 Li1 117.37(17) 1_455 1_546
B5 Ca8 Li1 90.4(2) 1_556 1_546
B5 Ca8 Li1 56.20(19) 1_656 1_546
Li3 Ca8 Li1 148.9(2) 1_455 1_546
O12 Ca8 Li1 94.05(17) 1_655 1_446
O19 Ca8 Li1 117.40(17) . 1_446
O12 Ca8 Li1 44.75(17) . 1_446
O5 Ca8 Li1 126.05(17) . 1_446
O2 Ca8 Li1 147.50(17) . 1_446
O19 Ca8 Li1 72.61(16) 1_455 1_446
B5 Ca8 Li1 56.59(19) 1_556 1_446
B5 Ca8 Li1 93.96(18) 1_656 1_446
Li3 Ca8 Li1 108.3(2) 1_455 1_446
Li1 Ca8 Li1 60.62(15) 1_546 1_446
O12 Ca8 Ca8 139.00(8) 1_655 1_455
O19 Ca8 Ca8 134.80(9) . 1_455
O12 Ca8 Ca8 40.85(9) . 1_455
O5 Ca8 Ca8 89.82(9) . 1_455
O2 Ca8 Ca8 90.82(10) . 1_455
O19 Ca8 Ca8 41.39(8) 1_455 1_455
B5 Ca8 Ca8 56.17(11) 1_556 1_455
B5 Ca8 Ca8 127.97(10) 1_656 1_455
Li3 Ca8 Ca8 58.20(17) 1_455 1_455
Li1 Ca8 Ca8 119.47(14) 1_546 1_455
Li1 Ca8 Ca8 58.85(14) 1_446 1_455
O18 Ca9 O15 164.20(13) . .
O18 Ca9 O15 81.57(12) . 1_655
O15 Ca9 O15 97.23(13) . 1_655
O18 Ca9 O4 111.72(13) . 1_655
O15 Ca9 O4 83.49(12) . 1_655
O15 Ca9 O4 81.15(12) 1_655 1_655
O18 Ca9 O18 96.26(12) . 1_455
O15 Ca9 O18 80.67(12) . 1_455
O15 Ca9 O18 164.56(13) 1_655 1_455
O4 Ca9 O18 113.60(12) 1_655 1_455
O18 Ca9 O3 74.69(12) . .
O15 Ca9 O3 118.83(13) . .
O15 Ca9 O3 118.70(13) 1_655 .
O4 Ca9 O3 58.38(12) 1_655 .
O18 Ca9 O3 74.92(12) 1_455 .
O18 Ca9 O20 89.84(11) . 1_765
O15 Ca9 O20 75.80(11) . 1_765
O15 Ca9 O20 110.89(11) 1_655 1_765
O4 Ca9 O20 157.05(11) 1_655 1_765
O18 Ca9 O20 53.71(10) 1_455 1_765
O3 Ca9 O20 124.38(12) . 1_765
O18 Ca9 B4 93.62(15) . 1_655
O15 Ca9 B4 102.05(15) . 1_655
O15 Ca9 B4 100.89(16) 1_655 1_655
O4 Ca9 B4 29.17(15) 1_655 1_655
O18 Ca9 B4 94.50(16) 1_455 1_655
O3 Ca9 B4 29.21(15) . 1_655
O20 Ca9 B4 148.20(15) 1_765 1_655
O18 Ca9 B5 85.58(14) . 1_665
O15 Ca9 B5 84.68(14) . 1_665
O15 Ca9 B5 136.96(15) 1_655 1_665
O4 Ca9 B5 141.31(15) 1_655 1_665
O18 Ca9 B5 27.87(13) 1_455 1_665
O3 Ca9 B5 96.75(15) . 1_665
O20 Ca9 B5 27.95(13) 1_765 1_665
B4 Ca9 B5 120.86(18) 1_655 1_665
O18 Ca9 B5 24.14(13) . 1_765
O15 Ca9 B5 140.07(15) . 1_765
O15 Ca9 B5 79.61(14) 1_655 1_765
O4 Ca9 B5 134.07(15) 1_655 1_765
O18 Ca9 B5 92.13(14) 1_455 1_765
O3 Ca9 B5 96.46(14) . 1_765
O20 Ca9 B5 68.62(13) 1_765 1_765
B4 Ca9 B5 117.71(16) 1_655 1_765
B5 Ca9 B5 72.43(14) 1_665 1_765
O18 Ca9 Li1 35.56(17) . 1_655
O15 Ca9 Li1 158.68(18) . 1_655
O15 Ca9 Li1 96.18(18) 1_655 1_655
O4 Ca9 Li1 82.28(19) 1_655 1_655
O18 Ca9 Li1 90.58(18) 1_455 1_655
O3 Ca9 Li1 39.85(18) . 1_655
O20 Ca9 Li1 114.41(18) 1_765 1_655
B4 Ca9 Li1 59.0(2) 1_655 1_655
B5 Ca9 Li1 96.7(2) 1_665 1_655
B5 Ca9 Li1 59.0(2) 1_765 1_655
O18 Ca9 Li2 115.26(18) . 1_765
O15 Ca9 Li2 48.95(18) . 1_765
O15 Ca9 Li2 88.74(18) 1_655 1_765
O4 Ca9 Li2 129.70(18) 1_655 1_765
O18 Ca9 Li2 78.32(18) 1_455 1_765
O3 Ca9 Li2 152.40(19) . 1_765
O20 Ca9 Li2 36.14(18) 1_765 1_765
B4 Ca9 Li2 150.7(2) 1_655 1_765
B5 Ca9 Li2 60.4(2) 1_665 1_765
B5 Ca9 Li2 91.1(2) 1_765 1_765
Li1 Ca9 Li2 148.0(2) 1_655 1_765
O18 Li1 O16 153.7(6) 1_455 .
O18 Li1 O3 94.4(4) 1_455 1_455
O16 Li1 O3 98.5(4) . 1_455
O18 Li1 O3 96.0(4) 1_455 .
O16 Li1 O3 98.2(4) . .
O3 Li1 O3 117.4(5) 1_455 .
O18 Li1 O12 90.5(4) 1_455 1_664
O16 Li1 O12 63.3(3) . 1_664
O3 Li1 O12 122.1(4) 1_455 1_664
O3 Li1 O12 119.3(4) . 1_664
O18 Li1 B1 122.2(4) 1_455 1_664
O16 Li1 B1 31.6(2) . 1_664
O3 Li1 B1 113.4(4) 1_455 1_664
O3 Li1 B1 111.9(4) . 1_664
O12 Li1 B1 31.71(19) 1_664 1_664
O18 Li1 Ca4 144.7(4) 1_455 1_655
O16 Li1 Ca4 48.4(2) . 1_655
O3 Li1 Ca4 110.3(4) 1_455 1_655
O3 Li1 Ca4 50.6(2) . 1_655
O12 Li1 Ca4 96.8(3) 1_664 1_655
B1 Li1 Ca4 71.3(2) 1_664 1_655
O18 Li1 Ca9 46.0(2) 1_455 1_455
O16 Li1 Ca9 146.1(4) . 1_455
O3 Li1 Ca9 49.4(2) 1_455 1_455
O3 Li1 Ca9 106.4(4) . 1_455
O12 Li1 Ca9 120.0(3) 1_664 1_455
B1 Li1 Ca9 141.3(3) 1_664 1_455
Ca4 Li1 Ca9 143.2(3) 1_655 1_455
O18 Li1 Ca8 63.7(3) 1_455 1_564
O16 Li1 Ca8 93.2(3) . 1_564
O3 Li1 Ca8 90.4(3) 1_455 1_564
O3 Li1 Ca8 147.6(4) . 1_564
O12 Li1 Ca8 42.25(16) 1_664 1_564
B1 Li1 Ca8 66.3(2) 1_664 1_564
Ca4 Li1 Ca8 137.4(3) 1_655 1_564
Ca9 Li1 Ca8 78.39(19) 1_455 1_564
O18 Li1 Ca8 65.3(3) 1_455 1_664
O16 Li1 Ca8 93.1(3) . 1_664
O3 Li1 Ca8 149.4(4) 1_455 1_664
O3 Li1 Ca8 88.5(3) . 1_664
O12 Li1 Ca8 41.44(16) 1_664 1_664
B1 Li1 Ca8 66.0(2) 1_664 1_664
Ca4 Li1 Ca8 98.5(2) 1_655 1_664
Ca9 Li1 Ca8 110.3(3) 1_455 1_664
Ca8 Li1 Ca8 60.62(15) 1_564 1_664
O20 Li2 O14 152.1(6) . .
O20 Li2 O1 103.6(5) . 1_455
O14 Li2 O1 97.0(4) . 1_455
O20 Li2 O1 89.7(4) . .
O14 Li2 O1 97.4(4) . .
O1 Li2 O1 117.5(5) 1_455 .
O20 Li2 O15 90.9(4) . 1_345
O14 Li2 O15 63.6(3) . 1_345
O1 Li2 O15 112.8(4) 1_455 1_345
O1 Li2 O15 128.0(5) . 1_345
O20 Li2 B2 121.8(5) . 1_445
O14 Li2 B2 31.8(2) . 1_445
O1 Li2 B2 108.0(4) 1_455 1_445
O1 Li2 B2 115.5(4) . 1_445
O15 Li2 B2 31.81(19) 1_345 1_445
O20 Li2 Ca3 151.6(4) . 1_455
O14 Li2 Ca3 47.7(2) . 1_455
O1 Li2 Ca3 49.8(2) 1_455 1_455
O1 Li2 Ca3 110.5(4) . 1_455
O15 Li2 Ca3 91.8(3) 1_345 1_455
B2 Li2 Ca3 68.2(2) 1_445 1_455
O20 Li2 Ca7 53.6(3) . 1_455
O14 Li2 Ca7 146.1(4) . 1_455
O1 Li2 Ca7 50.5(2) 1_455 1_455
O1 Li2 Ca7 106.0(4) . 1_455
O15 Li2 Ca7 115.6(3) 1_345 1_455
B2 Li2 Ca7 138.5(3) 1_445 1_455
Ca3 Li2 Ca7 100.3(3) 1_455 1_455
O20 Li2 Ca9 57.6(3) . 1_345
O14 Li2 Ca9 94.9(4) . 1_345
O1 Li2 Ca9 144.6(4) 1_455 1_345
O1 Li2 Ca9 93.8(3) . 1_345
O15 Li2 Ca9 45.80(19) 1_345 1_345
B2 Li2 Ca9 68.5(3) 1_445 1_345
Ca3 Li2 Ca9 136.2(3) 1_455 1_345
Ca7 Li2 Ca9 107.4(3) 1_455 1_345
O20 Li2 Ca9 69.8(3) . 1_245
O14 Li2 Ca9 93.9(3) . 1_245
O1 Li2 Ca9 84.8(3) 1_455 1_245
O1 Li2 Ca9 153.3(4) . 1_245
O15 Li2 Ca9 39.78(17) 1_345 1_245
B2 Li2 Ca9 65.9(2) 1_445 1_245
Ca3 Li2 Ca9 94.9(2) 1_455 1_245
Ca7 Li2 Ca9 76.06(19) 1_455 1_245
Ca9 Li2 Ca9 61.13(18) 1_345 1_245
O19 Li3 O21 152.0(5) . .
O19 Li3 O2 102.9(5) . 1_655
O21 Li3 O2 97.2(4) . 1_655
O19 Li3 O2 90.5(4) . .
O21 Li3 O2 97.6(4) . .
O2 Li3 O2 117.0(5) 1_655 .
O19 Li3 O10 90.1(4) . 1_656
O21 Li3 O10 63.7(3) . 1_656
O2 Li3 O10 113.9(4) 1_655 1_656
O2 Li3 O10 127.5(4) . 1_656
O19 Li3 B3 121.2(4) . 1_656
O21 Li3 B3 31.9(2) . 1_656
O2 Li3 B3 109.1(4) 1_655 1_656
O2 Li3 B3 115.1(4) . 1_656
O10 Li3 B3 31.85(19) 1_656 1_656
O19 Li3 Ca6 151.4(4) . 1_655
O21 Li3 Ca6 47.2(2) . 1_655
O2 Li3 Ca6 50.6(2) 1_655 1_655
O2 Li3 Ca6 110.3(4) . 1_655
O10 Li3 Ca6 92.2(3) 1_656 1_655
B3 Li3 Ca6 68.4(2) 1_656 1_655
O19 Li3 Ca8 53.2(3) . 1_655
O21 Li3 Ca8 146.1(4) . 1_655
O2 Li3 Ca8 50.3(2) 1_655 1_655
O2 Li3 Ca8 105.8(4) . 1_655
O10 Li3 Ca8 116.0(4) 1_656 1_655
B3 Li3 Ca8 139.0(4) 1_656 1_655
Ca6 Li3 Ca8 100.8(2) 1_655 1_655
O19 Li3 Ca7 58.1(3) . 1_656
O21 Li3 Ca7 94.6(3) . 1_656
O2 Li3 Ca7 145.5(4) 1_655 1_656
O2 Li3 Ca7 93.2(3) . 1_656
O10 Li3 Ca7 45.41(17) 1_656 1_656
B3 Li3 Ca7 68.0(2) 1_656 1_656
Ca6 Li3 Ca7 136.0(3) 1_655 1_656
Ca8 Li3 Ca7 108.0(3) 1_655 1_656
O19 Li3 Ca7 69.0(3) . 1_756
O21 Li3 Ca7 93.7(3) . 1_756
O2 Li3 Ca7 85.5(3) 1_655 1_756
O2 Li3 Ca7 153.0(4) . 1_756
O10 Li3 Ca7 39.89(17) 1_656 1_756
B3 Li3 Ca7 66.0(2) 1_656 1_756
Ca6 Li3 Ca7 95.3(2) 1_655 1_756
Ca8 Li3 Ca7 76.4(2) 1_655 1_756
Ca7 Li3 Ca7 61.44(16) 1_656 1_756
F1 Li4 F1 165.5(13) 1_655 .
F1 Li4 O7 97.5(8) 1_655 .
F1 Li4 O7 96.3(8) . .
F1 Li4 O4 96.2(8) 1_655 .
F1 Li4 O4 94.7(8) . .
O7 Li4 O4 58.5(5) . .
F1 Li4 Ca2 58.7(6) 1_655 1_655
F1 Li4 Ca2 129.9(11) . 1_655
O7 Li4 Ca2 49.6(4) . 1_655
O4 Li4 Ca2 94.3(6) . 1_655
F1 Li4 Ca5 126.8(11) 1_655 1_455
F1 Li4 Ca5 56.6(6) . 1_455
O7 Li4 Ca5 92.6(6) . 1_455
O4 Li4 Ca5 47.6(4) . 1_455
Ca2 Li4 Ca5 139.7(7) 1_655 1_455
F1 Li4 Ca1 51.0(5) 1_655 1_655
F1 Li4 Ca1 114.7(8) . 1_655
O7 Li4 Ca1 139.2(8) . 1_655
O4 Li4 Ca1 137.4(8) . 1_655
Ca2 Li4 Ca1 89.6(5) 1_655 1_655
Ca5 Li4 Ca1 126.1(7) 1_455 1_655
F2 Li5 F2 165.9(12) . 1_655
F2 Li5 O14 97.4(8) . 1_764
F2 Li5 O14 93.1(7) 1_655 1_764
F2 Li5 O13 97.7(8) . 1_664
F2 Li5 O13 94.4(8) 1_655 1_664
O14 Li5 O13 72.5(5) 1_764 1_664
F2 Li5 O16 91.5(8) . .
F2 Li5 O16 89.3(8) 1_655 .
O14 Li5 O16 128.5(8) 1_764 .
O13 Li5 O16 56.1(5) 1_664 .
F2 Li5 Ca3 61.2(5) . 1_664
F2 Li5 Ca3 132.8(8) 1_655 1_664
O14 Li5 Ca3 50.7(3) 1_764 1_664
O13 Li5 Ca3 50.6(3) 1_664 1_664
O16 Li5 Ca3 92.7(6) . 1_664
F2 Li5 Ca3 135.1(9) . 1_764
F2 Li5 Ca3 58.9(5) 1_655 1_764
O14 Li5 Ca3 48.8(3) 1_764 1_764
O13 Li5 Ca3 49.4(3) 1_664 1_764
O16 Li5 Ca3 91.3(6) . 1_764
Ca3 Li5 Ca3 74.0(4) 1_664 1_764
F2 Li5 Ca6 117.1(9) . 1_654
F2 Li5 Ca6 54.0(5) 1_655 1_654
O14 Li5 Ca6 86.6(6) 1_764 1_654
O13 Li5 Ca6 141.5(6) 1_664 1_654
O16 Li5 Ca6 132.8(6) . 1_654
Ca3 Li5 Ca6 133.4(7) 1_664 1_654
Ca3 Li5 Ca6 92.5(4) 1_764 1_654
F2 Li5 Ca4 121.2(9) . 1_655
F2 Li5 Ca4 51.7(5) 1_655 1_655
O14 Li5 Ca4 139.3(6) 1_764 1_655
O13 Li5 Ca4 88.8(6) 1_664 1_655
O16 Li5 Ca4 46.2(3) . 1_655
Ca3 Li5 Ca4 136.7(8) 1_664 1_655
Ca3 Li5 Ca4 91.5(5) 1_764 1_655
Ca6 Li5 Ca4 86.7(4) 1_654 1_655
F2 Li5 Ca6 50.6(5) . 1_554
F2 Li5 Ca6 120.6(9) 1_655 1_554
O14 Li5 Ca6 89.0(6) 1_764 1_554
O13 Li5 Ca6 141.6(6) 1_664 1_554
O16 Li5 Ca6 132.3(6) . 1_554
Ca3 Li5 Ca6 91.5(5) 1_664 1_554
Ca3 Li5 Ca6 135.2(7) 1_764 1_554
Ca6 Li5 Ca6 66.9(4) 1_654 1_554
Ca4 Li5 Ca6 124.4(6) 1_655 1_554
O16 B1 O13 121.2(5) 1_446 .
O16 B1 O12 120.2(5) 1_446 .
O13 B1 O12 118.6(5) . .
O16 B1 Li1 48.6(3) 1_446 1_446
O13 B1 Li1 169.8(5) . 1_446
O12 B1 Li1 71.5(4) . 1_446
O11 B2 O14 120.8(5) . 1_665
O11 B2 O15 119.1(5) . 1_455
O14 B2 O15 120.1(5) 1_665 1_455
O11 B2 Li2 170.1(4) . 1_665
O14 B2 Li2 50.0(3) 1_665 1_665
O15 B2 Li2 70.1(4) 1_455 1_665
O11 B2 Ca5 56.8(3) . 1_455
O14 B2 Ca5 173.2(4) 1_665 1_455
O15 B2 Ca5 62.5(3) 1_455 1_455
Li2 B2 Ca5 131.8(3) 1_665 1_455
O11 B2 Ca3 111.3(3) . 1_565
O14 B2 Ca3 38.4(2) 1_665 1_565
O15 B2 Ca3 116.8(4) 1_455 1_565
Li2 B2 Ca3 64.2(2) 1_665 1_565
Ca5 B2 Ca3 147.5(2) 1_455 1_565
O17 B3 O21 121.5(5) . 1_454
O17 B3 O10 119.2(5) . .
O21 B3 O10 119.4(5) 1_454 .
O17 B3 Li3 170.3(4) . 1_454
O21 B3 Li3 49.0(3) 1_454 1_454
O10 B3 Li3 70.4(4) . 1_454
O17 B3 Ca6 109.7(3) . 1_554
O21 B3 Ca6 37.5(2) 1_454 1_554
O10 B3 Ca6 117.4(4) . 1_554
Li3 B3 Ca6 64.2(2) 1_454 1_554
O7 B4 O4 121.2(5) . .
O7 B4 O3 119.9(5) . 1_455
O4 B4 O3 118.8(5) . 1_455
O7 B4 Ca9 178.7(4) . 1_455
O4 B4 Ca9 58.1(3) . 1_455
O3 B4 Ca9 60.7(3) 1_455 1_455
O19 B5 O18 120.5(5) 1_454 1_345
O19 B5 O20 119.9(5) 1_454 1_655
O18 B5 O20 119.6(5) 1_345 1_655
O19 B5 Ca7 74.2(3) 1_454 .
O18 B5 Ca7 134.7(3) 1_345 .
O20 B5 Ca7 64.2(3) 1_655 .
O19 B5 Ca9 151.9(4) 1_454 1_445
O18 B5 Ca9 56.2(3) 1_345 1_445
O20 B5 Ca9 70.8(3) 1_655 1_445
Ca7 B5 Ca9 129.9(2) . 1_445
O19 B5 Ca8 58.7(3) 1_454 1_554
O18 B5 Ca8 90.2(3) 1_345 1_554
O20 B5 Ca8 121.6(3) 1_655 1_554
Ca7 B5 Ca8 128.3(2) . 1_554
Ca9 B5 Ca8 93.29(17) 1_445 1_554
O19 B5 Ca8 45.0(2) 1_454 1_454
O18 B5 Ca8 79.2(3) 1_345 1_454
O20 B5 Ca8 154.4(4) 1_655 1_454
Ca7 B5 Ca8 90.35(17) . 1_454
Ca9 B5 Ca8 133.3(2) 1_445 1_454
Ca8 B5 Ca8 71.80(13) 1_554 1_454
O19 B5 Ca9 127.4(3) 1_454 1_345
O18 B5 Ca9 44.9(2) 1_345 1_345
O20 B5 Ca9 95.6(3) 1_655 1_345
Ca7 B5 Ca9 90.95(15) . 1_345
Ca9 B5 Ca9 72.43(14) 1_445 1_345
Ca8 B5 Ca9 133.6(2) 1_554 1_345
Ca8 B5 Ca9 86.30(14) 1_454 1_345
O19 B5 Ca7 88.1(3) 1_454 1_655
O18 B5 Ca7 143.3(4) 1_345 1_655
O20 B5 Ca7 39.4(2) 1_655 1_655
Ca7 B5 Ca7 71.39(14) . 1_655
Ca9 B5 Ca7 87.55(15) 1_445 1_655
Ca8 B5 Ca7 86.11(14) 1_554 1_655
Ca8 B5 Ca7 133.1(2) 1_454 1_655
Ca9 B5 Ca7 135.0(2) 1_345 1_655
O5 B6 O9 122.1(5) . .
O5 B6 O2 119.2(5) . .
O9 B6 O2 118.8(5) . .
O1 B7 O6 119.9(5) . .
O1 B7 O8 119.1(5) . .
O6 B7 O8 121.0(5) . .
B7 O1 Li2 124.5(4) . 1_655
B7 O1 Li2 118.0(4) . .
Li2 O1 Li2 117.5(5) 1_655 .
B7 O1 Ca3 91.5(3) . .
Li2 O1 Ca3 90.6(3) 1_655 .
Li2 O1 Ca3 85.8(3) . .
B7 O1 Ca7 90.4(3) . .
Li2 O1 Ca7 90.4(3) 1_655 .
Li2 O1 Ca7 91.2(3) . .
Ca3 O1 Ca7 176.91(18) . .
B6 O2 Li3 122.1(4) . 1_455
B6 O2 Li3 120.8(4) . .
Li3 O2 Li3 117.0(5) 1_455 .
B6 O2 Ca8 89.9(3) . .
Li3 O2 Ca8 90.0(3) 1_455 .
Li3 O2 Ca8 91.3(3) . .
B6 O2 Ca6 93.2(3) . .
Li3 O2 Ca6 89.6(3) 1_455 .
Li3 O2 Ca6 85.8(3) . .
Ca8 O2 Ca6 176.56(18) . .
B4 O3 Li1 119.8(4) 1_655 1_655
B4 O3 Li1 122.8(4) 1_655 .
Li1 O3 Li1 117.4(5) 1_655 .
B4 O3 Ca4 93.4(3) 1_655 1_655
Li1 O3 Ca4 87.0(3) 1_655 1_655
Li1 O3 Ca4 87.6(3) . 1_655
B4 O3 Ca9 90.1(3) 1_655 .
Li1 O3 Ca9 90.7(3) 1_655 .
Li1 O3 Ca9 91.0(3) . .
Ca4 O3 Ca9 176.42(17) 1_655 .
B4 O4 Ca5 126.3(3) . 1_455
B4 O4 Ca5 128.8(3) . .
Ca5 O4 Ca5 99.05(13) 1_455 .
B4 O4 Ca9 92.7(3) . 1_455
Ca5 O4 Ca9 99.93(14) 1_455 1_455
Ca5 O4 Ca9 102.35(14) . 1_455
B4 O4 Li4 86.9(6) . .
Ca5 O4 Li4 79.6(5) 1_455 .
Ca5 O4 Li4 78.6(5) . .
Ca9 O4 Li4 179.0(4) 1_455 .
B6 O5 Ca1 128.4(3) . .
B6 O5 Ca1 125.9(3) . 1_655
Ca1 O5 Ca1 99.25(13) . 1_655
B6 O5 Ca8 92.2(3) . .
Ca1 O5 Ca8 102.26(14) . .
Ca1 O5 Ca8 101.97(14) 1_655 .
B7 O6 Ca1 131.4(3) . 1_455
B7 O6 Ca1 125.6(3) . .
Ca1 O6 Ca1 99.70(14) 1_455 .
B7 O6 Ca3 89.9(3) . .
Ca1 O6 Ca3 99.61(14) 1_455 .
Ca1 O6 Ca3 99.84(14) . .
B4 O7 Ca2 127.5(3) . .
B4 O7 Ca2 130.8(3) . 1_655
Ca2 O7 Ca2 99.68(13) . 1_655
B4 O7 Li4 93.3(6) . .
Ca2 O7 Li4 80.6(5) . .
Ca2 O7 Li4 79.9(5) 1_655 .
B4 O7 Ca4 89.3(3) . .
Ca2 O7 Ca4 96.90(13) . .
Ca2 O7 Ca4 99.30(13) 1_655 .
Li4 O7 Ca4 177.2(6) . .
B7 O8 Ca2 127.5(3) . .
B7 O8 Ca2 126.9(3) . 1_455
Ca2 O8 Ca2 99.83(14) . 1_455
B7 O8 Ca7 92.1(3) . .
Ca2 O8 Ca7 100.32(13) . .
Ca2 O8 Ca7 102.65(14) 1_455 .
B6 O9 Ca5 130.3(3) . .
B6 O9 Ca5 127.1(3) . 1_455
Ca5 O9 Ca5 99.83(14) . 1_455
B6 O9 Ca6 90.5(3) . .
Ca5 O9 Ca6 97.25(13) . .
Ca5 O9 Ca6 99.93(14) 1_455 .
B3 O10 Ca7 123.9(3) . .
B3 O10 Ca7 136.7(3) . 1_655
Ca7 O10 Ca7 98.11(13) . 1_655
B3 O10 Li3 77.7(4) . 1_454
Ca7 O10 Li3 85.7(2) . 1_454
Ca7 O10 Li3 97.7(3) 1_655 1_454
B3 O10 Ca2 88.1(3) . .
Ca7 O10 Ca2 96.02(12) . .
Ca7 O10 Ca2 98.00(13) 1_655 .
Li3 O10 Ca2 163.8(3) 1_454 .
B2 O11 Ca6 127.1(3) . .
B2 O11 Ca6 127.3(3) . 1_455
Ca6 O11 Ca6 98.69(13) . 1_455
B2 O11 Ca5 94.6(3) . 1_455
Ca6 O11 Ca5 102.99(14) . 1_455
Ca6 O11 Ca5 99.22(13) 1_455 1_455
B1 O12 Ca8 129.4(3) . 1_455
B1 O12 Ca8 131.3(3) . .
Ca8 O12 Ca8 98.16(13) 1_455 .
B1 O12 Li1 76.7(4) . 1_446
Ca8 O12 Li1 91.9(2) 1_455 1_446
Ca8 O12 Li1 93.8(2) . 1_446
B1 O12 Ca1 89.0(3) . .
Ca8 O12 Ca1 96.46(13) 1_455 .
Ca8 O12 Ca1 96.49(12) . .
Li1 O12 Ca1 165.7(3) 1_446 .
B1 O13 Ca3 127.4(3) . 1_655
B1 O13 Ca3 127.6(3) . .
Ca3 O13 Ca3 98.70(13) 1_655 .
B1 O13 Ca1 95.6(3) . .
Ca3 O13 Ca1 99.29(13) 1_655 .
Ca3 O13 Ca1 100.24(14) . .
B1 O13 Li5 92.6(6) . 1_446
Ca3 O13 Li5 76.3(4) 1_655 1_446
Ca3 O13 Li5 73.7(4) . 1_446
Ca1 O13 Li5 171.7(5) . 1_446
B2 O14 Li2 98.1(4) 1_445 .
B2 O14 Ca3 137.4(3) 1_445 .
Li2 O14 Ca3 92.3(3) . .
B2 O14 Ca3 120.1(3) 1_445 1_455
Li2 O14 Ca3 93.1(3) . 1_455
Ca3 O14 Ca3 100.19(14) . 1_455
B2 O14 Li5 98.1(6) 1_445 1_346
Li2 O14 Li5 163.3(6) . 1_346
Ca3 O14 Li5 78.4(4) . 1_346
Ca3 O14 Li5 75.2(4) 1_455 1_346
B2 O15 Ca9 124.5(3) 1_655 .
B2 O15 Ca9 137.2(3) 1_655 1_455
Ca9 O15 Ca9 97.23(13) . 1_455
B2 O15 Li2 78.1(4) 1_655 1_765
Ca9 O15 Li2 85.2(2) . 1_765
Ca9 O15 Li2 98.6(3) 1_455 1_765
B2 O15 Ca5 88.4(3) 1_655 .
Ca9 O15 Ca5 95.45(13) . .
Ca9 O15 Ca5 97.36(12) 1_455 .
Li2 O15 Ca5 163.8(3) 1_765 .
B1 O16 Li1 99.8(4) 1_664 .
B1 O16 Ca4 130.2(3) 1_664 .
Li1 O16 Ca4 92.8(3) . .
B1 O16 Ca4 127.4(3) 1_664 1_655
Li1 O16 Ca4 92.9(3) . 1_655
Ca4 O16 Ca4 99.45(14) . 1_655
B1 O16 Li5 90.1(5) 1_664 .
Li1 O16 Li5 170.0(5) . .
Ca4 O16 Li5 79.9(4) . .
Ca4 O16 Li5 81.7(4) 1_655 .
B3 O17 Ca4 127.9(3) . .
B3 O17 Ca4 125.3(3) . 1_455
Ca4 O17 Ca4 99.29(14) . 1_455
B3 O17 Ca2 94.6(3) . .
Ca4 O17 Ca2 100.49(13) . .
Ca4 O17 Ca2 103.12(13) 1_455 .
B5 O18 Li1 146.3(4) 1_765 1_655
B5 O18 Ca9 111.0(3) 1_765 .
Li1 O18 Ca9 98.4(3) 1_655 .
B5 O18 Ca9 95.9(3) 1_765 1_655
Li1 O18 Ca9 96.8(3) 1_655 1_655
Ca9 O18 Ca9 96.26(12) . 1_655
B5 O19 Li3 148.4(5) 1_656 .
B5 O19 Ca8 111.2(3) 1_656 .
Li3 O19 Ca8 99.9(3) . .
B5 O19 Ca8 94.2(3) 1_656 1_655
Li3 O19 Ca8 89.4(3) . 1_655
Ca8 O19 Ca8 93.41(12) . 1_655
B5 O19 Ca7 78.0(3) 1_656 1_656
Li3 O19 Ca7 86.4(3) . 1_656
Ca8 O19 Ca7 109.93(14) . 1_656
Ca8 O19 Ca7 156.66(15) 1_655 1_656
B5 O20 Li2 140.6(4) 1_455 .
B5 O20 Ca7 118.7(3) 1_455 .
Li2 O20 Ca7 100.7(3) . .
B5 O20 Ca7 86.9(3) 1_455 1_455
Li2 O20 Ca7 88.9(3) . 1_455
Ca7 O20 Ca7 93.05(12) . 1_455
B5 O20 Ca9 81.3(3) 1_455 1_345
Li2 O20 Ca9 86.2(3) . 1_345
Ca7 O20 Ca9 112.30(13) . 1_345
Ca7 O20 Ca9 154.65(13) 1_455 1_345
B3 O21 Li3 99.1(4) 1_656 .
B3 O21 Ca6 135.0(3) 1_656 .
Li3 O21 Ca6 93.5(3) . .
B3 O21 Ca6 121.3(3) 1_656 1_655
Li3 O21 Ca6 94.3(3) . 1_655
Ca6 O21 Ca6 100.36(14) . 1_655
Li4 F1 Li4 165.5(13) 1_455 .
Li4 F1 Ca1 96.5(6) 1_455 .
Li4 F1 Ca1 97.7(6) . .
Li4 F1 Ca2 85.7(8) 1_455 .
Li4 F1 Ca2 85.0(7) . .
Ca1 F1 Ca2 119.15(14) . .
Li4 F1 Ca5 87.8(8) 1_455 1_455
Li4 F1 Ca5 87.5(7) . 1_455
Ca1 F1 Ca5 119.94(13) . 1_455
Ca2 F1 Ca5 120.91(13) . 1_455
Li5 F2 Li5 165.9(12) . 1_455
Li5 F2 Ca4 91.8(7) . .
Li5 F2 Ca4 94.4(7) 1_455 .
Li5 F2 Ca6 96.9(7) . 1_554
Li5 F2 Ca6 91.2(7) 1_455 1_554
Ca4 F2 Ca6 118.63(13) . 1_554
Li5 F2 Ca3 81.6(6) . 1_664
Li5 F2 Ca3 84.4(6) 1_455 1_664
Ca4 F2 Ca3 121.32(13) . 1_664
Ca6 F2 Ca3 120.05(13) 1_554 1_664

loop_
_geom_bond_atom_site_label_1
_geom_bond_atom_site_label_2
_geom_bond_distance
_geom_bond_site_symmetry_2
Ca1 O6 2.317(4) 1_655
Ca1 O5 2.338(3) .
Ca1 O5 2.340(4) 1_455
Ca1 O6 2.344(4) .
Ca1 O13 2.425(4) .
Ca1 F1 2.563(3) .
Ca1 O12 2.571(4) .
Ca1 Li4 3.276(18) 1_455
Ca1 Ca1 3.5631(6) 1_455
Ca1 Ca1 3.5631(6) 1_655
Ca1 Ca3 3.6369(14) 1_655
Ca1 Ca8 3.6762(16) 1_455
Ca2 O7 2.322(4) .
Ca2 O8 2.325(4) .
Ca2 O8 2.332(4) 1_655
Ca2 O7 2.340(4) 1_455
Ca2 O17 2.393(4) .
Ca2 O10 2.534(4) .
Ca2 F1 2.592(3) .
Ca2 Li4 3.03(2) 1_455
Ca2 Ca2 3.5631(6) 1_455
Ca2 Ca2 3.5631(6) 1_655
Ca2 Ca7 3.6991(16) 1_655
Ca2 Ca4 3.7117(15) 1_455
Ca3 O14 2.308(4) .
Ca3 O14 2.336(4) 1_655
Ca3 O13 2.347(4) 1_455
Ca3 O13 2.349(4) .
Ca3 O1 2.411(4) .
Ca3 O6 2.443(4) .
Ca3 F2 2.584(3) 1_446
Ca3 Li5 2.918(17) 1_446
Ca3 Li5 3.004(17) 1_346
Ca3 Li2 3.155(10) 1_655
Ca3 B2 3.253(6) 1_545
Ca3 Ca3 3.5631(6) 1_455
Ca4 O16 2.320(4) .
Ca4 O17 2.331(4) .
Ca4 O17 2.345(4) 1_655
Ca4 O16 2.350(4) 1_455
Ca4 O3 2.427(4) 1_455
Ca4 O7 2.528(4) .
Ca4 F2 2.538(3) .
Ca4 Li1 3.137(9) 1_455
Ca4 Li5 3.22(2) 1_455
Ca4 Ca4 3.5631(6) 1_455
Ca4 Ca4 3.5631(6) 1_655
Ca4 Ca2 3.7117(15) 1_655
Ca5 O9 2.311(4) .
Ca5 O4 2.334(4) 1_655
Ca5 O9 2.346(4) 1_655
Ca5 O4 2.350(4) .
Ca5 O11 2.398(4) 1_655
Ca5 O15 2.536(4) .
Ca5 F1 2.599(3) 1_655
Ca5 B2 2.857(6) 1_655
Ca5 Li4 3.11(2) 1_655
Ca5 Ca5 3.5631(6) 1_455
Ca5 Ca5 3.5631(6) 1_655
Ca5 Ca9 3.7001(17) 1_455
Ca6 O21 2.318(4) .
Ca6 O21 2.321(4) 1_455
Ca6 O11 2.348(4) .
Ca6 O11 2.348(4) 1_655
Ca6 O2 2.437(4) .
Ca6 O9 2.504(4) .
Ca6 F2 2.563(3) 1_556
Ca6 Li3 3.156(9) 1_455
Ca6 Li5 3.17(2) 1_456
Ca6 B3 3.259(6) 1_556
Ca6 Li5 3.29(2) 1_556
Ca6 Ca6 3.5631(6) 1_455
Ca7 O20 2.340(3) .
Ca7 O10 2.352(3) .
Ca7 O10 2.365(4) 1_455
Ca7 O8 2.406(4) .
Ca7 O1 2.458(4) .
Ca7 O20 2.566(4) 1_655
Ca7 O19 2.800(4) 1_454
Ca7 B5 2.846(6) .
Ca7 Li2 3.185(10) 1_655
Ca7 B5 3.236(6) 1_455
Ca7 Li3 3.293(9) 1_454
Ca7 Ca7 3.5631(6) 1_455
Ca8 O12 2.354(4) 1_655
Ca8 O19 2.360(4) .
Ca8 O12 2.361(3) .
Ca8 O5 2.392(4) .
Ca8 O2 2.434(4) .
Ca8 O19 2.533(4) 1_455
Ca8 B5 2.957(6) 1_556
Ca8 B5 3.116(6) 1_656
Ca8 Li3 3.162(10) 1_455
Ca8 Li1 3.499(9) 1_546
Ca8 Li1 3.560(9) 1_446
Ca8 Ca8 3.5631(6) 1_455
Ca9 O18 2.356(3) .
Ca9 O15 2.360(4) .
Ca9 O15 2.389(3) 1_655
Ca9 O4 2.399(4) 1_655
Ca9 O18 2.428(4) 1_455
Ca9 O3 2.460(4) .
Ca9 O20 2.777(4) 1_765
Ca9 B4 2.822(6) 1_655
Ca9 B5 2.906(6) 1_665
Ca9 B5 3.118(6) 1_765
Ca9 Li1 3.239(9) 1_655
Ca9 Li2 3.280(11) 1_765
Li1 O18 1.904(10) 1_455
Li1 O16 1.963(10) .
Li1 O3 2.076(9) 1_455
Li1 O3 2.094(9) .
Li1 O12 2.512(10) 1_664
Li1 B1 2.577(10) 1_664
Li1 Ca4 3.137(9) 1_655
Li1 Ca9 3.239(9) 1_455
Li1 Ca8 3.499(9) 1_564
Li1 Ca8 3.560(9) 1_664
Li2 O20 1.939(10) .
Li2 O14 1.999(10) .
Li2 O1 2.010(11) 1_455
Li2 O1 2.157(10) .
Li2 O15 2.482(11) 1_345
Li2 B2 2.583(11) 1_445
Li2 Ca3 3.155(9) 1_455
Li2 Ca7 3.185(10) 1_455
Li2 Ca9 3.280(11) 1_345
Li2 Ca9 3.692(10) 1_245
Li3 O19 1.920(10) .
Li3 O21 1.972(10) .
Li3 O2 2.020(9) 1_655
Li3 O2 2.157(10) .
Li3 O10 2.488(10) 1_656
Li3 B3 2.581(10) 1_656
Li3 Ca6 3.156(9) 1_655
Li3 Ca8 3.162(10) 1_655
Li3 Ca7 3.293(9) 1_656
Li3 Ca7 3.655(10) 1_756
Li4 F1 1.770(16) 1_655
Li4 F1 1.822(16) .
Li4 O7 2.37(2) .
Li4 O4 2.52(2) .
Li4 Ca2 3.03(2) 1_655
Li4 Ca5 3.11(2) 1_455
Li4 Ca1 3.276(18) 1_655
Li5 F2 1.784(15) .
Li5 F2 1.806(15) 1_655
Li5 O14 2.442(19) 1_764
Li5 O13 2.51(2) 1_664
Li5 O16 2.57(2) .
Li5 Ca3 2.918(17) 1_664
Li5 Ca3 3.004(17) 1_764
Li5 Ca6 3.17(2) 1_654
Li5 Ca4 3.22(2) 1_655
Li5 Ca6 3.29(2) 1_554
B1 O16 1.369(7) 1_446
B1 O13 1.373(7) .
B1 O12 1.392(7) .
B1 Li1 2.577(10) 1_446
B2 O11 1.372(7) .
B2 O14 1.377(7) 1_665
B2 O15 1.391(7) 1_455
B2 Li2 2.583(11) 1_665
B2 Ca5 2.857(6) 1_455
B2 Ca3 3.253(6) 1_565
B3 O17 1.370(7) .
B3 O21 1.381(7) 1_454
B3 O10 1.394(7) .
B3 Li3 2.581(10) 1_454
B3 Ca6 3.259(6) 1_554
B4 O7 1.371(7) .
B4 O4 1.377(7) .
B4 O3 1.377(7) 1_455
B4 Ca9 2.822(6) 1_455
B5 O19 1.353(7) 1_454
B5 O18 1.366(7) 1_345
B5 O20 1.378(6) 1_655
B5 Ca9 2.906(6) 1_445
B5 Ca8 2.957(6) 1_554
B5 Ca8 3.116(6) 1_454
B5 Ca9 3.118(6) 1_345
B5 Ca7 3.236(6) 1_655
B6 O5 1.360(7) .
B6 O9 1.379(7) .
B6 O2 1.384(7) .
B7 O1 1.368(7) .
B7 O6 1.379(7) .
B7 O8 1.384(7) .
O1 Li2 2.010(11) 1_655
O2 Li3 2.020(10) 1_455
O3 B4 1.377(7) 1_655
O3 Li1 2.076(9) 1_655
O3 Ca4 2.427(4) 1_655
O4 Ca5 2.334(4) 1_455
O4 Ca9 2.399(4) 1_455
O5 Ca1 2.340(4) 1_655
O6 Ca1 2.317(4) 1_455
O7 Ca2 2.340(4) 1_655
O8 Ca2 2.332(4) 1_455
O9 Ca5 2.346(4) 1_455
O10 Ca7 2.365(4) 1_655
O10 Li3 2.488(10) 1_454
O11 Ca6 2.348(3) 1_455
O11 Ca5 2.398(4) 1_455
O12 Ca8 2.354(4) 1_455
O12 Li1 2.512(10) 1_446
O13 Ca3 2.347(4) 1_655
O13 Li5 2.51(2) 1_446
O14 B2 1.377(7) 1_445
O14 Ca3 2.336(4) 1_455
O14 Li5 2.442(19) 1_346
O15 B2 1.391(7) 1_655
O15 Ca9 2.389(3) 1_455
O15 Li2 2.482(11) 1_765
O16 B1 1.369(7) 1_664
O16 Ca4 2.350(4) 1_655
O17 Ca4 2.345(4) 1_455
O18 B5 1.366(7) 1_765
O18 Li1 1.904(10) 1_655
O18 Ca9 2.428(4) 1_655
O19 B5 1.353(7) 1_656
O19 Ca8 2.533(4) 1_655
O19 Ca7 2.800(4) 1_656
O20 B5 1.378(6) 1_455
O20 Ca7 2.566(4) 1_455
O20 Ca9 2.777(4) 1_345
O21 B3 1.381(7) 1_656
O21 Ca6 2.321(4) 1_655
F1 Li4 1.770(17) 1_455
F1 Ca5 2.599(3) 1_455
F2 Li5 1.806(15) 1_455
F2 Ca6 2.563(3) 1_554
F2 Ca3 2.584(3) 1_664
